data_2203454
loop_
_publ_author_name
'Tian, Zheng-Fang'
'Li, Yi-Zhi'
'Meng, Qing-Jin'
'Liu, San-Hui'
'Ji, Xing-Xiang'

_publ_section_title
;
 Bis[1-(3-cyanobenzyl)-3-methylpyrazinium]
 bis(1,2-dicyanoethene-1,2-dithiolato)nickel(II)
;
_journal_issue 4
_journal_name_full 'Acta Crystallographica Section E'
_journal_page_first m396
_journal_page_last m398
_journal_paper_doi 10.1107/S1600536804005616
_journal_volume 60
_journal_year 2004
_chemical_formula_iupac '(C13 H12 N3)2 [Ni (C4 N2 S2)2]'
_chemical_formula_moiety '2C13 H12 N3 1+, C8 N4 Ni S4 2-'
_chemical_formula_sum 'C34 H24 N10 Ni S4'
_chemical_formula_weight 759.58
_chemical_name_systematic
;
Bis[1-(3-cyanobenzyl)-3-methylpyrazinium]
bis(1,2-dicyanoethene-1,2-dithiolato)nickel(II)
;
_space_group_IT_number 14
_symmetry_cell_setting monoclinic
_symmetry_space_group_name_Hall '-P 2ybc'
_symmetry_space_group_name_H-M 'P 1 21/c 1'
_atom_sites_solution_hydrogens geom
_atom_sites_solution_primary direct
_atom_sites_solution_secondary difmap
_cell_angle_alpha 90.00
_cell_angle_beta 103.100(10)
_cell_angle_gamma 90.00
_cell_formula_units_Z 2
_cell_length_a 8.831(2)
_cell_length_b 14.220(2)
_cell_length_c 14.256(2)
_cell_measurement_reflns_used 951
_cell_measurement_temperature 293(2)
_cell_measurement_theta_max 26.41
_cell_measurement_theta_min 2.72
_cell_volume 1743.6(5)
_computing_cell_refinement SMART
_computing_data_collection 'SMART (Bruker; 2000)'
_computing_data_reduction 'SAINT (Bruker; 2000)'
_computing_molecular_graphics SHELXTL
_computing_publication_material SHELXTL
_computing_structure_refinement SHELXTL
_computing_structure_solution 'SHELXTL (Bruker; 2000)'
_diffrn_ambient_temperature 293(2)
_diffrn_measured_fraction_theta_full 0.992
_diffrn_measured_fraction_theta_max 0.992
_diffrn_measurement_device_type 'Bruker SMART APEX CCD area-detector'
_diffrn_measurement_method '\f and \w'
_diffrn_radiation_monochromator graphite
_diffrn_radiation_source 'sealed tube'
_diffrn_radiation_type MoK\a
_diffrn_radiation_wavelength 0.71073
_diffrn_reflns_av_R_equivalents 0.0194
_diffrn_reflns_av_sigmaI/netI 0.0398
_diffrn_reflns_limit_h_max 10
_diffrn_reflns_limit_h_min -10
_diffrn_reflns_limit_k_max 17
_diffrn_reflns_limit_k_min -17
_diffrn_reflns_limit_l_max 17
_diffrn_reflns_limit_l_min -10
_diffrn_reflns_number 9111
_diffrn_reflns_theta_full 25.99
_diffrn_reflns_theta_max 25.99
_diffrn_reflns_theta_min 2.05
_diffrn_standards_decay_% 0
_diffrn_standards_number 0
_exptl_absorpt_coefficient_mu 0.837
_exptl_absorpt_correction_T_max 0.84
_exptl_absorpt_correction_T_min 0.77
_exptl_absorpt_correction_type multi-scan
_exptl_absorpt_process_details '(SADABS; Bruker, 2000)'
_exptl_crystal_colour red
_exptl_crystal_density_diffrn 1.447
_exptl_crystal_density_method 'not measured'
_exptl_crystal_description block
_exptl_crystal_F_000 780
_exptl_crystal_size_max 0.3
_exptl_crystal_size_mid 0.25
_exptl_crystal_size_min 0.2
_refine_diff_density_max 0.342
_refine_diff_density_min -0.336
_refine_ls_extinction_method none
_refine_ls_goodness_of_fit_ref 1.001
_refine_ls_hydrogen_treatment constr
_refine_ls_matrix_type full
_refine_ls_number_parameters 224
_refine_ls_number_reflns 3401
_refine_ls_number_restraints 0
_refine_ls_restrained_S_all 1.001
_refine_ls_R_factor_all 0.0589
_refine_ls_R_factor_gt 0.0549
_refine_ls_shift/su_max 0.000
_refine_ls_shift/su_mean 0.000
_refine_ls_structure_factor_coef Fsqd
_refine_ls_weighting_details 'calc w = 1/[\s^2^(Fo^2^)+(0.06P)^2^+1.99P] where P = (Fo^2^+2Fc^2^)/3'
_refine_ls_weighting_scheme calc
_refine_ls_wR_factor_gt 0.1326
_refine_ls_wR_factor_ref 0.1333
_reflns_number_gt 2473
_reflns_number_total 3401
_reflns_threshold_expression I>2\s(I)
_cod_data_source_file lh6177.cif
_cod_data_source_block I
_cod_original_sg_symbol_H-M 'P 21/c'
_cod_database_code 2203454
_cod_database_fobs_code 2203454

loop_
_symmetry_equiv_pos_as_xyz
'x, y, z'
'-x, y+1/2, -z+1/2'
'-x, -y, -z'
'x, -y-1/2, z-1/2'

loop_
_atom_site_label
_atom_site_fract_x
_atom_site_fract_y
_atom_site_fract_z
_atom_site_U_iso_or_equiv
_atom_site_adp_type
_atom_site_calc_flag
_atom_site_refinement_flags
_atom_site_occupancy
_atom_site_type_symbol
Ni1 1.0000 0.5000 0.0000 0.0490(2) Uani d S 1 Ni
S1 0.91760(11) 0.40198(7) 0.09433(7) 0.0511(2) Uani d . 1 S
S2 0.80570(11) 0.59381(6) -0.00389(7) 0.0506(2) Uani d . 1 S
N1 0.6118(5) 0.3725(3) 0.2293(3) 0.0774(11) Uani d . 1 N
N2 0.4732(4) 0.6331(3) 0.1062(3) 0.0764(11) Uani d . 1 N
C1 0.6733(5) 0.4110(3) 0.1795(3) 0.0534(9) Uani d . 1 C
C2 0.7534(4) 0.4587(3) 0.1159(2) 0.0453(8) Uani d . 1 C
C3 0.7065(4) 0.5399(2) 0.0733(2) 0.0439(8) Uani d . 1 C
C4 0.5756(4) 0.5899(3) 0.0923(3) 0.0524(9) Uani d . 1 C
N3 1.1059(3) 0.6681(2) 0.19793(19) 0.0442(6) Uani d . 1 N
N4 0.9137(4) 0.8148(2) 0.1328(3) 0.0594(8) Uani d . 1 N
N5 1.1716(5) 0.4414(3) 0.6131(3) 0.0867(13) Uani d . 1 N
C5 1.1320(4) 0.7208(3) 0.1274(3) 0.0514(9) Uani d . 1 C
H5 1.2158 0.7084 0.0999 0.062 Uiso calc R 1 H
C6 1.0335(5) 0.7942(3) 0.0953(3) 0.0650(11) Uani d . 1 C
H6 1.0516 0.8311 0.0450 0.078 Uiso calc R 1 H
C7 0.8901(4) 0.7623(3) 0.2038(3) 0.0484(8) Uani d . 1 C
C8 0.9829(4) 0.6871(2) 0.2367(2) 0.0452(8) Uani d . 1 C
H8 0.9617 0.6491 0.2853 0.054 Uiso calc R 1 H
C9 1.2055(5) 0.5843(2) 0.2328(3) 0.0535(9) Uani d . 1 C
H9A 1.1422 0.5279 0.2222 0.064 Uiso calc R 1 H
H9B 1.2851 0.5785 0.1962 0.064 Uiso calc R 1 H
C10 1.2809(4) 0.5925(2) 0.3374(2) 0.0427(7) Uani d . 1 C
C11 1.2251(4) 0.5379(2) 0.4025(3) 0.0478(8) Uani d . 1 C
H11 1.1439 0.4961 0.3804 0.057 Uiso calc R 1 H
C12 1.2895(4) 0.5451(3) 0.5007(3) 0.0504(9) Uani d . 1 C
C13 1.4094(5) 0.6081(3) 0.5330(3) 0.0603(10) Uani d . 1 C
H13 1.4516 0.6141 0.5987 0.072 Uiso calc R 1 H
C14 1.4657(5) 0.6612(3) 0.4697(3) 0.0631(11) Uani d . 1 C
H14 1.5471 0.7029 0.4918 0.076 Uiso calc R 1 H
C15 1.4023(5) 0.6533(3) 0.3725(3) 0.0556(9) Uani d . 1 C
H15 1.4421 0.6898 0.3296 0.067 Uiso calc R 1 H
C16 0.7533(5) 0.7843(3) 0.2477(3) 0.0682(12) Uani d . 1 C
H16A 0.6588 0.7816 0.1986 0.102 Uiso calc R 1 H
H16B 0.7654 0.8462 0.2753 0.102 Uiso calc R 1 H
H16C 0.7488 0.7391 0.2970 0.102 Uiso calc R 1 H
C17 1.2269(5) 0.4865(3) 0.5653(3) 0.0649(11) Uani d . 1 C

loop_
_atom_site_aniso_label
_atom_site_aniso_U_11
_atom_site_aniso_U_22
_atom_site_aniso_U_33
_atom_site_aniso_U_12
_atom_site_aniso_U_13
_atom_site_aniso_U_23
Ni1 0.0459(4) 0.0529(4) 0.0520(4) 0.0030(3) 0.0191(3) 0.0067(3)
S1 0.0477(5) 0.0548(5) 0.0549(5) 0.0043(4) 0.0202(4) 0.0088(4)
S2 0.0476(5) 0.0534(5) 0.0551(5) 0.0040(4) 0.0205(4) 0.0083(4)
N1 0.089(3) 0.087(3) 0.068(2) -0.016(2) 0.043(2) 0.001(2)
N2 0.061(2) 0.080(2) 0.099(3) 0.0026(19) 0.039(2) -0.007(2)
C1 0.060(2) 0.058(2) 0.046(2) -0.0081(17) 0.0199(18) -0.0062(17)
C2 0.0408(18) 0.057(2) 0.0402(17) -0.0063(15) 0.0143(15) -0.0019(16)
C3 0.0392(18) 0.0514(19) 0.0438(18) -0.0063(14) 0.0152(14) -0.0113(15)
C4 0.044(2) 0.059(2) 0.058(2) -0.0072(17) 0.0175(17) -0.0074(18)
N3 0.0406(15) 0.0503(16) 0.0410(15) 0.0027(12) 0.0075(12) -0.0051(13)
N4 0.058(2) 0.0488(18) 0.071(2) 0.0047(15) 0.0139(17) 0.0079(16)
N5 0.091(3) 0.099(3) 0.079(3) -0.007(2) 0.038(2) 0.026(2)
C5 0.046(2) 0.062(2) 0.050(2) -0.0043(16) 0.0183(17) 0.0053(17)
C6 0.072(3) 0.054(2) 0.074(3) 0.0016(19) 0.027(2) 0.016(2)
C7 0.0393(18) 0.053(2) 0.051(2) -0.0017(15) 0.0057(15) -0.0122(17)
C8 0.0441(18) 0.056(2) 0.0375(17) -0.0012(15) 0.0125(14) 0.0015(15)
C9 0.057(2) 0.048(2) 0.055(2) 0.0130(16) 0.0097(17) -0.0043(17)
C10 0.0422(18) 0.0415(17) 0.0444(18) 0.0055(14) 0.0098(14) 0.0003(14)
C11 0.0440(19) 0.0457(18) 0.054(2) -0.0017(15) 0.0110(16) 0.0003(16)
C12 0.053(2) 0.049(2) 0.054(2) 0.0066(16) 0.0211(17) 0.0055(17)
C13 0.057(2) 0.071(3) 0.053(2) 0.0019(19) 0.0105(18) -0.0060(19)
C14 0.058(2) 0.062(2) 0.067(3) -0.0195(19) 0.009(2) -0.003(2)
C15 0.058(2) 0.051(2) 0.060(2) -0.0044(17) 0.0186(19) 0.0058(18)
C16 0.050(2) 0.079(3) 0.076(3) 0.009(2) 0.017(2) -0.017(2)
C17 0.067(3) 0.070(3) 0.062(2) 0.003(2) 0.023(2) 0.010(2)

loop_
_atom_type_symbol
_atom_type_description
_atom_type_scat_dispersion_real
_atom_type_scat_dispersion_imag
_atom_type_scat_source
C C 0.0033 0.0016 'International Tables Vol C Tables 4.2.6.8 and 6.1.1.4'
H H 0.0000 0.0000 'International Tables Vol C Tables 4.2.6.8 and 6.1.1.4'
N N 0.0061 0.0033 'International Tables Vol C Tables 4.2.6.8 and 6.1.1.4'
Ni Ni 0.3393 1.1124 'International Tables Vol C Tables 4.2.6.8 and 6.1.1.4'
S S 0.1246 0.1234 'International Tables Vol C Tables 4.2.6.8 and 6.1.1.4'

loop_
_geom_angle_atom_site_label_1
_geom_angle_atom_site_label_2
_geom_angle_atom_site_label_3
_geom_angle_site_symmetry_1
_geom_angle_site_symmetry_3
_geom_angle
_geom_angle_publ_flag
S2 Ni1 S2 . 3_765 180.0 y
S2 Ni1 S1 . . 92.09(4) y
S2 Ni1 S1 3_765 . 87.91(4) n
S2 Ni1 S1 . 3_765 87.91(4) y
S2 Ni1 S1 3_765 3_765 92.09(4) ?
S1 Ni1 S1 . 3_765 180.0 y
C2 S1 Ni1 . . 102.72(12) ?
C3 S2 Ni1 . . 102.90(13) ?
N1 C1 C2 . . 179.0(5) ?
C3 C2 C1 . . 123.4(3) ?
C3 C2 S1 . . 120.5(2) ?
C1 C2 S1 . . 116.0(3) ?
C2 C3 C4 . . 121.7(3) ?
C2 C3 S2 . . 121.7(3) ?
C4 C3 S2 . . 116.5(3) ?
N2 C4 C3 . . 177.2(4) ?
C5 N3 C8 . . 119.6(3) ?
C5 N3 C9 . . 121.0(3) ?
C8 N3 C9 . . 119.3(3) ?
C7 N4 C6 . . 117.9(3) ?
N3 C5 C6 . . 118.8(3) ?
N3 C5 H5 . . 120.6 ?
C6 C5 H5 . . 120.6 ?
N4 C6 C5 . . 122.6(4) ?
N4 C6 H6 . . 118.7 ?
C5 C6 H6 . . 118.7 ?
N4 C7 C8 . . 121.5(3) ?
N4 C7 C16 . . 118.9(3) ?
C8 C7 C16 . . 119.6(3) ?
N3 C8 C7 . . 119.5(3) ?
N3 C8 H8 . . 120.3 ?
C7 C8 H8 . . 120.3 ?
C10 C9 N3 . . 111.4(3) ?
C10 C9 H9A . . 109.3 ?
N3 C9 H9A . . 109.3 ?
C10 C9 H9B . . 109.3 ?
N3 C9 H9B . . 109.3 ?
H9A C9 H9B . . 108.0 ?
C15 C10 C11 . . 118.3(3) ?
C15 C10 C9 . . 123.0(3) ?
C11 C10 C9 . . 118.7(3) ?
C10 C11 C12 . . 120.6(3) ?
C10 C11 H11 . . 119.7 ?
C12 C11 H11 . . 119.7 ?
C13 C12 C11 . . 119.3(3) ?
C13 C12 C17 . . 122.5(4) ?
C11 C12 C17 . . 118.3(4) ?
C14 C13 C12 . . 120.5(4) ?
C14 C13 H13 . . 119.7 ?
C12 C13 H13 . . 119.7 ?
C13 C14 C15 . . 119.9(4) ?
C13 C14 H14 . . 120.1 ?
C15 C14 H14 . . 120.1 ?
C14 C15 C10 . . 121.5(3) ?
C14 C15 H15 . . 119.3 ?
C10 C15 H15 . . 119.3 ?
C7 C16 H16A . . 109.5 ?
C7 C16 H16B . . 109.5 ?
H16A C16 H16B . . 109.5 ?
C7 C16 H16C . . 109.5 ?
H16A C16 H16C . . 109.5 ?
H16B C16 H16C . . 109.5 ?
N5 C17 C12 . . 176.9(5) ?

loop_
_geom_bond_atom_site_label_1
_geom_bond_atom_site_label_2
_geom_bond_site_symmetry_2
_geom_bond_distance
_geom_bond_publ_flag
Ni1 S2 . 2.1642(10) y
Ni1 S2 3_765 2.1642(10) ?
Ni1 S1 . 2.1735(9) y
Ni1 S1 3_765 2.1735(9) ?
S1 C2 . 1.746(4) ?
S2 C3 . 1.732(3) ?
N1 C1 . 1.129(5) ?
N2 C4 . 1.147(5) ?
C1 C2 . 1.440(5) ?
C2 C3 . 1.327(5) ?
C3 C4 . 1.434(5) ?
N3 C5 . 1.316(4) ?
N3 C8 . 1.353(4) ?
N3 C9 . 1.497(4) ?
N4 C7 . 1.311(5) ?
N4 C6 . 1.322(5) ?
N5 C17 . 1.125(5) ?
C5 C6 . 1.369(5) ?
C5 H5 . 0.9300 ?
C6 H6 . 0.9300 ?
C7 C8 . 1.365(5) ?
C7 C16 . 1.514(5) ?
C8 H8 . 0.9300 ?
C9 C10 . 1.494(5) ?
C9 H9A . 0.9700 ?
C9 H9B . 0.9700 ?
C10 C15 . 1.380(5) ?
C10 C11 . 1.382(5) ?
C11 C12 . 1.390(5) ?
C11 H11 . 0.9300 ?
C12 C13 . 1.384(5) ?
C12 C17 . 1.441(5) ?
C13 C14 . 1.355(6) ?
C13 H13 . 0.9300 ?
C14 C15 . 1.376(5) ?
C14 H14 . 0.9300 ?
C15 H15 . 0.9300 ?
C16 H16A . 0.9600 ?
C16 H16B . 0.9600 ?
C16 H16C . 0.9600 ?

loop_
_geom_hbond_atom_site_label_D
_geom_hbond_atom_site_label_H
_geom_hbond_atom_site_label_A
_geom_hbond_site_symmetry_A
_geom_hbond_distance_DH
_geom_hbond_distance_HA
_geom_hbond_distance_DA
_geom_hbond_angle_DHA
C5 H5 N2 1_655 0.93 2.50 3.338(5) 151
C8 H8 N5 3_766 0.93 2.43 3.333(5) 163
C9 H9B N2 1_655 0.97 2.44 3.356(5) 157
